data_7156677
loop_
_publ_author_name
'Sengoku, Tetsuya'
'Ikeda, Ikuhei'
'Ai, Keisuke'
'Takahashi, Masaki'
'Yoda, Hidemi'

_publ_section_title
;
 Indium- and zinc-catalyzed enantioselective amide propargylation of
 aldehydes with stannylated allenyl amides.
;
_journal_issue 10
_journal_name_full 'Organic &amp; biomolecular chemistry'
_journal_page_first 2614
_journal_page_last 2618
_journal_paper_doi 10.1039/c9ob00040b
_journal_volume 17
_journal_year 2019
_chemical_absolute_configuration 'CHOOSE rm ad rmad syn or unk'
_chemical_formula_moiety 'C17 H16 Cl N O4'
_chemical_formula_sum 'C17 H16 Cl N O4'
_chemical_formula_weight 333.77
_space_group_crystal_system orthorhombic
_space_group_IT_number 19
_space_group_name_Hall 'P 2ac 2ab'
_space_group_name_H-M_alt 'P 21 21 21'
_symmetry_space_group_name_Hall 'P 2ac 2ab'
_symmetry_space_group_name_H-M 'P 21 21 21'
_atom_sites_solution_hydrogens geom
_atom_sites_solution_primary direct
_atom_sites_solution_secondary difmap
_audit_update_record
;
2018-11-13 deposited with the CCDC.
2019-02-07 downloaded from the CCDC.
;
_cell_angle_alpha 90.0000
_cell_angle_beta 90.0000
_cell_angle_gamma 90.0000
_cell_formula_units_Z 4
_cell_length_a 5.7177(5)
_cell_length_b 7.7029(6)
_cell_length_c 35.315(3)
_cell_measurement_reflns_used 3784
_cell_measurement_temperature 173
_cell_measurement_theta_max 27.50
_cell_measurement_theta_min 3.50
_cell_volume 1555.4(2)
_computing_cell_refinement 'CrystalClear-SM Expert 2.1 b30'
_computing_data_collection 'CrystalClear-SM Expert 2.1 b30 (Rigaku, 2014)'
_computing_data_reduction 'CrystalClear-SM Expert 2.1 b30'
_computing_molecular_graphics 'CrystalStructure 4.3'
_computing_publication_material 'CrystalStructure 4.3 (Rigaku, 2018)'
_computing_structure_refinement 'SHELXL Version 2018/3 (Sheldrick, 2008)'
_computing_structure_solution 'SHELXT Version 2018/2 (Sheldrick, 2014)'
_diffrn_ambient_temperature 173
_diffrn_detector_area_resol_mean 5.814
_diffrn_measured_fraction_theta_full 0.989
_diffrn_measured_fraction_theta_max 0.991
_diffrn_measurement_device_type 'Rigaku XtaLAB P200'
_diffrn_measurement_method \w
_diffrn_radiation_type 'Mo K\a'
_diffrn_radiation_wavelength 0.71075
_diffrn_reflns_av_R_equivalents 0.0566
_diffrn_reflns_av_unetI/netI 0.0445
_diffrn_reflns_Laue_measured_fraction_full 0.989
_diffrn_reflns_Laue_measured_fraction_max 0.991
_diffrn_reflns_limit_h_max 7
_diffrn_reflns_limit_h_min -7
_diffrn_reflns_limit_k_max 10
_diffrn_reflns_limit_k_min -10
_diffrn_reflns_limit_l_max 45
_diffrn_reflns_limit_l_min -45
_diffrn_reflns_number 14382
_diffrn_reflns_point_group_measured_fraction_full 0.988
_diffrn_reflns_point_group_measured_fraction_max 0.988
_diffrn_reflns_theta_full 25.242
_diffrn_reflns_theta_max 27.494
_diffrn_reflns_theta_min 2.307
_diffrn_standards_number 0
_exptl_absorpt_coefficient_mu 0.265
_exptl_absorpt_correction_T_max 0.974
_exptl_absorpt_correction_T_min 0.871
_exptl_absorpt_correction_type multi-scan
_exptl_absorpt_process_details 'REQAB (Rigaku, 1998)'
_exptl_crystal_colour colorless
_exptl_crystal_density_diffrn 1.425
_exptl_crystal_density_method 'not measured'
_exptl_crystal_description block
_exptl_crystal_F_000 696.00
_exptl_crystal_size_max 0.220
_exptl_crystal_size_mid 0.120
_exptl_crystal_size_min 0.100
_refine_diff_density_max 0.26
_refine_diff_density_min -0.27
_refine_ls_abs_structure_details
;
 Flack x determined using 1181 quotients [(I+)-(I-)]/[(I+)+(I-)]
 (Parsons, Flack and Wagner, Acta Cryst. B69 (2013) 249-259).
;
_refine_ls_abs_structure_Flack 0.03(5)
_refine_ls_extinction_method none
_refine_ls_goodness_of_fit_ref 1.077
_refine_ls_hydrogen_treatment mixed
_refine_ls_number_parameters 220
_refine_ls_number_reflns 3534
_refine_ls_number_restraints 0
_refine_ls_R_factor_all 0.0491
_refine_ls_R_factor_gt 0.0461
_refine_ls_shift/su_max 0.000
_refine_ls_structure_factor_coef Fsqd
_refine_ls_weighting_details 'w = 1/[\s^2^(Fo^2^)+(0.0734P)^2^+0.0480P] where P=(Fo^2^+2Fc^2^)/3'
_refine_ls_weighting_scheme calc
_refine_ls_wR_factor_gt 0.1235
_refine_ls_wR_factor_ref 0.1286
_reflns_Friedel_coverage 0.686
_reflns_Friedel_fraction_full 0.987
_reflns_Friedel_fraction_max 0.983
_reflns_number_gt 3262
_reflns_number_total 3534
_reflns_threshold_expression F^2^>2.0\s(F^2^)
_cod_data_source_file c9ob00040b2.cif
_cod_data_source_block sengoku-p-Cl-ph-181021a
_cod_depositor_comments 'Adding full bibliography for 7156677.cif.'
_cod_database_code 7156677

loop_
_space_group_symop_id
_space_group_symop_operation_xyz
1 +X,+Y,+Z
2 1/2-X,-Y,1/2+Z
3 1/2+X,1/2-Y,-Z
4 -X,1/2+Y,1/2-Z

loop_
_atom_site_label
_atom_site_type_symbol
_atom_site_fract_x
_atom_site_fract_y
_atom_site_fract_z
_atom_site_U_iso_or_equiv
_atom_site_adp_type
_atom_site_occupancy
_atom_site_site_symmetry_order
_atom_site_calc_flag
_atom_site_refinement_flags_posn
_atom_site_refinement_flags_adp
Cl1 Cl 0.17884(16) 0.53504(12) 0.20159(2) 0.0457(2) Uani 1 1 d . .
O1 O 0.4805(3) 0.7322(3) 0.56740(5) 0.0292(4) Uani 1 1 d . .
O2 O 0.9798(3) 0.5172(3) 0.49502(6) 0.0293(4) Uani 1 1 d . .
O3 O 0.7007(4) 0.6501(3) 0.37596(6) 0.0363(5) Uani 1 1 d . .
O4 O 0.0046(4) 0.3184(3) 0.41003(7) 0.0493(6) Uani 1 1 d . .
N1 N 0.3501(4) 0.5103(3) 0.36680(6) 0.0292(5) Uani 1 1 d . .
C1 C 0.6487(4) 0.6238(3) 0.58219(7) 0.0226(5) Uani 1 1 d . .
C2 C 0.6613(5) 0.5928(3) 0.62118(7) 0.0278(5) Uani 1 1 d . .
H2 H 0.549188 0.642830 0.637761 0.033 Uiso 1 1 calc R U
C3 C 0.8387(5) 0.4886(4) 0.63550(7) 0.0305(6) Uani 1 1 d . .
H3 H 0.848158 0.467426 0.661958 0.037 Uiso 1 1 calc R U
C4 C 1.0033(5) 0.4149(4) 0.61109(8) 0.0299(6) Uani 1 1 d . .
H4 H 1.126585 0.345593 0.620915 0.036 Uiso 1 1 calc R U
C5 C 0.9856(4) 0.4436(3) 0.57226(8) 0.0260(5) Uani 1 1 d . .
H5 H 1.096785 0.392141 0.555721 0.031 Uiso 1 1 calc R U
C6 C 0.8082(4) 0.5460(3) 0.55725(7) 0.0222(5) Uani 1 1 d . .
C7 C 0.7765(4) 0.5720(3) 0.51514(7) 0.0236(5) Uani 1 1 d . .
H7 H 0.748723 0.698011 0.510005 0.028 Uiso 1 1 calc R U
C8 C 0.5630(4) 0.4668(4) 0.50128(7) 0.0250(5) Uani 1 1 d . .
H8A H 0.590136 0.341597 0.505909 0.030 Uiso 1 1 calc R U
H8B H 0.422267 0.502186 0.515653 0.030 Uiso 1 1 calc R U
C9 C 0.5245(4) 0.4960(3) 0.46099(7) 0.0261(5) Uani 1 1 d . .
C10 C 0.5115(5) 0.5281(4) 0.42805(8) 0.0275(5) Uani 1 1 d . .
C11 C 0.5297(5) 0.5696(4) 0.38813(7) 0.0274(5) Uani 1 1 d . .
C12 C 0.3195(5) 0.5247(4) 0.32728(7) 0.0278(5) Uani 1 1 d . .
C13 C 0.1186(6) 0.4492(5) 0.31239(9) 0.0390(7) Uani 1 1 d . .
H13 H 0.010250 0.394468 0.328914 0.047 Uiso 1 1 calc R U
C14 C 0.0742(6) 0.4525(5) 0.27391(9) 0.0387(7) Uani 1 1 d . .
H14 H -0.063002 0.399753 0.264015 0.046 Uiso 1 1 calc R U
C15 C 0.2312(5) 0.5333(4) 0.25004(8) 0.0325(6) Uani 1 1 d . .
C16 C 0.4299(6) 0.6117(5) 0.26432(9) 0.0416(7) Uani 1 1 d . .
H16 H 0.535555 0.668681 0.247689 0.050 Uiso 1 1 calc R U
C17 C 0.4756(6) 0.6074(4) 0.30305(8) 0.0374(7) Uani 1 1 d . .
H17 H 0.612675 0.660606 0.312868 0.045 Uiso 1 1 calc R U
H1 H 0.213(8) 0.470(7) 0.3855(14) 0.081(16) Uiso 1 1 d . .
H6 H 0.380(9) 0.772(7) 0.5884(11) 0.067(13) Uiso 1 1 d . .
H9 H 0.991(7) 0.569(6) 0.4771(12) 0.055(13) Uiso 1 1 d . .

loop_
_atom_site_aniso_label
_atom_site_aniso_U_11
_atom_site_aniso_U_22
_atom_site_aniso_U_33
_atom_site_aniso_U_23
_atom_site_aniso_U_13
_atom_site_aniso_U_12
Cl1 0.0544(5) 0.0588(5) 0.0240(4) -0.0051(3) -0.0078(3) 0.0076(4)
O1 0.0299(9) 0.0327(10) 0.0251(9) 0.0040(8) 0.0021(8) 0.0082(8)
O2 0.0246(9) 0.0370(10) 0.0264(10) 0.0032(9) 0.0071(8) 0.0020(8)
O3 0.0334(10) 0.0460(11) 0.0294(10) 0.0025(9) -0.0038(9) -0.0113(9)
O4 0.0425(13) 0.0420(13) 0.0635(16) 0.0037(12) 0.0057(12) -0.0010(11)
N1 0.0312(11) 0.0342(12) 0.0222(11) 0.0014(9) -0.0040(9) -0.0096(10)
C1 0.0206(10) 0.0233(11) 0.0240(12) 0.0011(9) 0.0008(10) 0.0026(9)
C2 0.0307(12) 0.0289(12) 0.0239(12) -0.0001(10) 0.0012(11) 0.0011(10)
C3 0.0357(13) 0.0338(14) 0.0221(12) 0.0034(10) -0.0024(11) 0.0008(12)
C4 0.0293(12) 0.0306(13) 0.0297(13) 0.0043(11) -0.0067(11) 0.0011(11)
C5 0.0229(11) 0.0256(12) 0.0295(13) 0.0005(10) -0.0007(11) 0.0009(9)
C6 0.0238(11) 0.0227(11) 0.0199(11) 0.0003(9) 0.0007(9) -0.0029(10)
C7 0.0233(11) 0.0234(11) 0.0241(12) -0.0011(10) 0.0058(10) 0.0007(9)
C8 0.0236(11) 0.0302(13) 0.0213(11) 0.0012(10) 0.0003(10) -0.0042(10)
C9 0.0248(11) 0.0267(13) 0.0269(13) -0.0027(10) -0.0015(10) -0.0011(9)
C10 0.0290(11) 0.0271(12) 0.0264(13) -0.0013(11) -0.0017(11) -0.0018(10)
C11 0.0310(13) 0.0269(12) 0.0242(12) -0.0001(10) -0.0025(11) -0.0010(11)
C12 0.0310(12) 0.0280(12) 0.0243(12) -0.0024(10) -0.0046(11) -0.0038(11)
C13 0.0380(15) 0.0499(19) 0.0293(14) -0.0007(13) -0.0040(12) -0.0158(14)
C14 0.0371(13) 0.0499(17) 0.0292(14) -0.0042(14) -0.0058(12) -0.0091(14)
C15 0.0374(13) 0.0352(14) 0.0249(12) -0.0020(11) -0.0065(11) 0.0035(12)
C16 0.0424(15) 0.0513(19) 0.0311(16) 0.0051(14) -0.0029(13) -0.0110(14)
C17 0.0401(15) 0.0453(17) 0.0268(14) 0.0022(13) -0.0054(13) -0.0109(13)

loop_
_atom_type_symbol
_atom_type_description
_atom_type_scat_dispersion_real
_atom_type_scat_dispersion_imag
_atom_type_scat_source
C C 0.0033 0.0016
;
International Tables for Crystallography
(Vol. C, Tables 4.2.6.8 and 6.1.1.4)
;
H H 0.0000 0.0000
;
International Tables for Crystallography
(Vol. C, Table 6.1.1.4)
;
N N 0.0061 0.0033
;
International Tables for Crystallography
(Vol. C, Tables 4.2.6.8 and 6.1.1.4)
;
O O 0.0106 0.0060
;
International Tables for Crystallography
(Vol. C, Tables 4.2.6.8 and 6.1.1.4)
;
Cl Cl 0.1484 0.1585
;
International Tables for Crystallography
(Vol. C, Tables 4.2.6.8 and 6.1.1.4)
;

loop_
_geom_angle_atom_site_label_1
_geom_angle_atom_site_label_2
_geom_angle_atom_site_label_3
_geom_angle
C1 O1 H6 108(3)
C7 O2 H9 110(3)
C11 N1 C12 128.2(2)
C11 N1 H1 108(3)
C12 N1 H1 123(3)
O1 C1 C2 120.9(2)
O1 C1 C6 118.4(2)
C2 C1 C6 120.7(2)
C3 C2 C1 119.6(2)
C3 C2 H2 120.2
C1 C2 H2 120.2
C2 C3 C4 120.1(2)
C2 C3 H3 119.9
C4 C3 H3 119.9
C5 C4 C3 119.6(2)
C5 C4 H4 120.2
C3 C4 H4 120.2
C6 C5 C4 121.2(3)
C6 C5 H5 119.4
C4 C5 H5 119.4
C5 C6 C1 118.5(2)
C5 C6 C7 122.6(2)
C1 C6 C7 118.9(2)
O2 C7 C6 110.7(2)
O2 C7 C8 109.3(2)
C6 C7 C8 109.7(2)
O2 C7 H7 109.0
C6 C7 H7 109.0
C8 C7 H7 109.0
C9 C8 C7 110.3(2)
C9 C8 H8A 109.6
C7 C8 H8A 109.6
C9 C8 H8B 109.6
C7 C8 H8B 109.6
H8A C8 H8B 108.1
C10 C9 C8 174.1(3)
C9 C10 C11 172.2(3)
O3 C11 N1 125.2(2)
O3 C11 C10 120.4(2)
N1 C11 C10 114.4(2)
C13 C12 C17 119.3(3)
C13 C12 N1 116.3(2)
C17 C12 N1 124.4(2)
C14 C13 C12 121.1(3)
C14 C13 H13 119.5
C12 C13 H13 119.5
C15 C14 C13 119.3(3)
C15 C14 H14 120.4
C13 C14 H14 120.4
C14 C15 C16 120.6(3)
C14 C15 Cl1 119.5(2)
C16 C15 Cl1 119.9(2)
C15 C16 C17 120.1(3)
C15 C16 H16 119.9
C17 C16 H16 119.9
C12 C17 C16 119.6(3)
C12 C17 H17 120.2
C16 C17 H17 120.2

loop_
_geom_bond_atom_site_label_1
_geom_bond_atom_site_label_2
_geom_bond_distance
Cl1 C15 1.737(3)
O1 C1 1.376(3)
O1 H6 0.99(5)
O2 C7 1.426(3)
O2 H9 0.75(4)
O3 C11 1.235(3)
N1 C11 1.353(3)
N1 C12 1.411(3)
N1 H1 1.07(5)
C1 C2 1.399(3)
C1 C6 1.402(3)
C2 C3 1.389(4)
C2 H2 0.9500
C3 C4 1.397(4)
C3 H3 0.9500
C4 C5 1.392(4)
C4 H4 0.9500
C5 C6 1.390(3)
C5 H5 0.9500
C6 C7 1.512(3)
C7 C8 1.545(3)
C7 H7 1.0000
C8 C9 1.457(3)
C8 H8A 0.9900
C8 H8B 0.9900
C9 C10 1.191(4)
C10 C11 1.449(3)
C12 C13 1.391(4)
C12 C17 1.391(4)
C13 C14 1.383(4)
C13 H13 0.9500
C14 C15 1.380(4)
C14 H14 0.9500
C15 C16 1.382(4)
C16 C17 1.393(4)
C16 H16 0.9500
C17 H17 0.9500

loop_
_geom_hbond_atom_site_label_D
_geom_hbond_atom_site_label_H
_geom_hbond_atom_site_label_A
_geom_hbond_site_symmetry_A
_geom_hbond_distance_DA
_geom_hbond_distance_DH
_geom_hbond_distance_HA
_geom_hbond_angle_DHA
_geom_hbond_publ_flag
O1 H6 O3 3_466 2.717(3) 0.99(4) 1.73(5) 177(4) no
O2 H9 O1 3_566 2.930(3) 0.75(4) 2.20(4) 166(4) no
N1 H1 O4 . 2.901(3) 1.07(5) 1.88(5) 158(4) no

loop_
_geom_torsion_atom_site_label_1
_geom_torsion_atom_site_label_2
_geom_torsion_atom_site_label_3
_geom_torsion_atom_site_label_4
_geom_torsion
O1 C1 C2 C3 -177.4(2)
C6 C1 C2 C3 2.2(4)
C1 C2 C3 C4 -0.1(4)
C2 C3 C4 C5 -1.3(4)
C3 C4 C5 C6 0.7(4)
C4 C5 C6 C1 1.4(4)
C4 C5 C6 C7 -176.7(2)
O1 C1 C6 C5 176.8(2)
C2 C1 C6 C5 -2.8(4)
O1 C1 C6 C7 -5.1(3)
C2 C1 C6 C7 175.3(2)
C5 C6 C7 O2 -14.7(3)
C1 C6 C7 O2 167.2(2)
C5 C6 C7 C8 105.9(3)
C1 C6 C7 C8 -72.1(3)
O2 C7 C8 C9 -60.7(3)
C6 C7 C8 C9 177.8(2)
C12 N1 C11 O3 0.7(5)
C12 N1 C11 C10 -178.0(3)
C11 N1 C12 C13 179.1(3)
C11 N1 C12 C17 -0.6(5)
C17 C12 C13 C14 1.1(5)
N1 C12 C13 C14 -178.6(3)
C12 C13 C14 C15 -0.5(5)
C13 C14 C15 C16 -0.6(5)
C13 C14 C15 Cl1 179.0(3)
C14 C15 C16 C17 1.1(5)
Cl1 C15 C16 C17 -178.6(3)
C13 C12 C17 C16 -0.7(5)
N1 C12 C17 C16 179.0(3)
C15 C16 C17 C12 -0.4(5)
